data_1010063
loop_
_publ_author_name
'Bijvoet, J M'
'Claassen, A'
'Karssen, A'

_publ_section_title
;
The crystal structure of red mercuric iodide
;
_journal_coden_ASTM PKNAAU
_journal_name_full
;
Proceedings of the Koninklijke Nederlandse Academie van Wetenschappen
;
_journal_page_first 529
_journal_page_last 546
_journal_volume 29
_journal_year 1926
_chemical_formula_structural 'HG I2'
_chemical_formula_sum 'Hg I2'
_chemical_name_systematic 'MERCURY DIIODIDE'
_space_group_IT_number 137
_symmetry_cell_setting tetragonal
_symmetry_space_group_name_Hall 'P 4n 2n -1n'
_symmetry_space_group_name_H-M 'P 42/n m c :1'
_cell_angle_alpha 90
_cell_angle_beta 90
_cell_angle_gamma 90
_cell_formula_units_Z 2
_cell_length_a 4.357(4)
_cell_length_b 4.357(4)
_cell_length_c 12.36(1)
_cell_volume 234.6
_exptl_crystal_density_meas 6.29
_cod_original_sg_symbol_H-M 'P 42/n m c S'
_cod_database_code 1010063

loop_
_symmetry_equiv_pos_as_xyz
x,y,z
-x,-y,z
1/2+x,1/2+y,1/2-z
1/2-x,1/2-y,1/2-z
-x,y,z
x,-y,z
1/2-x,1/2+y,1/2-z
1/2+x,1/2-y,1/2-z
-y,x,-z
y,-x,-z
1/2-y,1/2+x,1/2+z
1/2+y,1/2-x,1/2+z
y,x,-z
-y,-x,-z
1/2+y,1/2+x,1/2+z
1/2-y,1/2-x,1/2+z

loop_
_atom_site_label
_atom_site_type_symbol
_atom_site_symmetry_multiplicity
_atom_site_Wyckoff_symbol
_atom_site_fract_x
_atom_site_fract_y
_atom_site_fract_z
_atom_site_occupancy
_atom_site_attached_hydrogens
_atom_site_calc_flag
Hg1 Hg2+ 2 a 0. 0. 0. 1. 0 d
I1 I1- 4 d 0. 0.5 0.139(7) 1. 0 d

loop_
_atom_type_symbol
_atom_type_oxidation_number
Hg2+ 2.000
I1- -1.000
